data_4336494
loop_
_publ_author_name
'Shin-ichi Fuku-en'
'Junki Yamamoto'
'Mao Minoura'
'Satoshi Kojima'
'Yohsuke Yamamoto'

_publ_contact_author_email yyama@hiroshima-u.ac.jp
_publ_section_title
;
 Synthesis of New Dipyrido-Annulated N-Heterocyclic Carbenes with Ortho
 Substituents
;
_journal_name_full 'Inorganic Chemistry'
_journal_page_first 11700
_journal_page_last 11702
_journal_paper_doi 10.1021/ic402301u
_journal_volume 52
_journal_year 2013
_chemical_formula_sum 'C27 H34 Cl2 I N2 Rh'
_chemical_formula_weight 687.27
_chemical_name_systematic
;
 ?
;
_space_group_IT_number 15
_symmetry_cell_setting monoclinic
_symmetry_space_group_name_Hall '-C 2yc'
_symmetry_space_group_name_H-M 'C 1 2/c 1'
_atom_sites_solution_hydrogens geom
_atom_sites_solution_primary direct
_atom_sites_solution_secondary difmap
_audit_creation_method SHELXL-97
_cell_angle_alpha 90.00
_cell_angle_beta 108.6770(10)
_cell_angle_gamma 90.00
_cell_formula_units_Z 8
_cell_length_a 29.010(3)
_cell_length_b 17.4340(16)
_cell_length_c 12.2237(11)
_cell_measurement_reflns_used 5734
_cell_measurement_temperature 173(2)
_cell_measurement_theta_max 25.13
_cell_measurement_theta_min 2.34
_cell_volume 5856.7(10)
_computing_cell_refinement 'Bruker SAINT'
_computing_data_collection 'Bruker APEX2'
_computing_data_reduction 'Bruker SAINT'
_computing_molecular_graphics 'Yadokari-XG 2009 (Wakita Nemoto et al., 2009)'
_computing_publication_material 'Yadokari-XG 2009 (Wakita,Nemoto et al., 2009)'
_computing_structure_refinement 'SHELXL-97 (Sheldrick, 1997)'
_computing_structure_solution SIR-97
_diffrn_ambient_temperature 173(2)
_diffrn_measured_fraction_theta_full 0.961
_diffrn_measured_fraction_theta_max 0.961
_diffrn_measurement_device_type 'Bruker APEX-II CCD'
_diffrn_measurement_method '\f and \w scans'
_diffrn_radiation_monochromator 'Bruker Helios multilayered confocal mirror'
_diffrn_radiation_source 'Bruker TXS fine-focus rotating anode'
_diffrn_radiation_type MoK\a
_diffrn_radiation_wavelength 0.71073
_diffrn_reflns_av_R_equivalents 0.0315
_diffrn_reflns_av_sigmaI/netI 0.0400
_diffrn_reflns_limit_h_max 34
_diffrn_reflns_limit_h_min -31
_diffrn_reflns_limit_k_max 20
_diffrn_reflns_limit_k_min -20
_diffrn_reflns_limit_l_max 9
_diffrn_reflns_limit_l_min -14
_diffrn_reflns_number 13157
_diffrn_reflns_theta_full 25.16
_diffrn_reflns_theta_max 25.16
_diffrn_reflns_theta_min 1.38
_exptl_absorpt_coefficient_mu 1.837
_exptl_absorpt_correction_T_max 0.9302
_exptl_absorpt_correction_T_min 0.7837
_exptl_absorpt_correction_type empirical
_exptl_absorpt_process_details
;
 SADABS (Sheldrick, 1997)
;
_exptl_crystal_colour red
_exptl_crystal_density_diffrn 1.559
_exptl_crystal_description plate
_exptl_crystal_F_000 2736
_exptl_crystal_size_max 0.19
_exptl_crystal_size_mid 0.10
_exptl_crystal_size_min 0.04
_platon_squeeze_details
;
;
_refine_diff_density_max 1.154
_refine_diff_density_min -0.846
_refine_diff_density_rms 0.228
_refine_ls_extinction_method none
_refine_ls_goodness_of_fit_ref 1.097
_refine_ls_hydrogen_treatment constr
_refine_ls_matrix_type full
_refine_ls_number_parameters 304
_refine_ls_number_reflns 5061
_refine_ls_number_restraints 0
_refine_ls_restrained_S_all 1.097
_refine_ls_R_factor_all 0.0398
_refine_ls_R_factor_gt 0.0316
_refine_ls_shift/su_max 0.002
_refine_ls_shift/su_mean 0.000
_refine_ls_structure_factor_coef Fsqd
_refine_ls_weighting_details 'calc w=1/[\s^2^(Fo^2^)+(0.0866P)^2^+0.0000P] where P=(Fo^2^+2Fc^2^)/3'
_refine_ls_weighting_scheme calc
_refine_ls_wR_factor_gt 0.1070
_refine_ls_wR_factor_ref 0.1301
_reflns_number_gt 4286
_reflns_number_total 5061
_reflns_threshold_expression >2sigma(I)
_cod_data_source_file ic402301u_si_003.cif
_cod_data_source_block 9a
_cod_original_cell_volume 5856.7(9)
_cod_original_sg_symbol_H-M 'C 2/c'
_cod_database_code 4336494

loop_
_symmetry_equiv_pos_as_xyz
'x, y, z'
'-x, y, -z+1/2'
'x+1/2, y+1/2, z'
'-x+1/2, y+1/2, -z+1/2'
'-x, -y, -z'
'x, -y, z-1/2'
'-x+1/2, -y+1/2, -z'
'x+1/2, -y+1/2, z-1/2'

loop_
_atom_site_label
_atom_site_type_symbol
_atom_site_fract_x
_atom_site_fract_y
_atom_site_fract_z
_atom_site_U_iso_or_equiv
_atom_site_adp_type
_atom_site_occupancy
_atom_site_symmetry_multiplicity
_atom_site_calc_flag
_atom_site_refinement_flags
C1 C 0.77579(18) 0.1742(3) 0.2727(4) 0.0136(10) Uani 1 1 d .
C2 C 0.73519(17) 0.1935(3) 0.1887(4) 0.0138(10) Uani 1 1 d .
H2 H 0.7236 0.1602 0.1264 0.017 Uiso 1 1 calc R
C3 C 0.70827(16) 0.2630(3) 0.1887(4) 0.0107(9) Uani 1 1 d .
C4 C 0.72464(17) 0.3082(3) 0.2842(4) 0.0146(10) Uani 1 1 d .
H4 H 0.7074 0.3521 0.2900 0.017 Uiso 1 1 calc R
C5 C 0.76751(18) 0.2891(3) 0.3744(4) 0.0130(10) Uani 1 1 d .
C6 C 0.79464(17) 0.3269(3) 0.4736(4) 0.0134(10) Uani 1 1 d .
C7 C 0.78922(18) 0.3984(3) 0.5224(4) 0.0141(10) Uani 1 1 d .
H7 H 0.7612 0.4271 0.4895 0.017 Uiso 1 1 calc R
C8 C 0.82461(17) 0.4261(3) 0.6173(4) 0.0130(10) Uani 1 1 d .
C9 C 0.86634(18) 0.3771(3) 0.6683(4) 0.0157(10) Uani 1 1 d .
H9 H 0.8905 0.3940 0.7341 0.019 Uiso 1 1 calc R
C10 C 0.87149(16) 0.3085(3) 0.6244(4) 0.0135(10) Uani 1 1 d .
N1 N 0.83664(14) 0.2814(2) 0.5217(3) 0.0116(8) Uani 1 1 d .
C11 C 0.83904(18) 0.2175(3) 0.4575(4) 0.0140(10) Uani 1 1 d .
N2 N 0.79521(14) 0.2231(2) 0.3685(3) 0.0116(8) Uani 1 1 d .
Cl1 Cl 0.80585(4) 0.09006(6) 0.26750(9) 0.0162(3) Uani 1 1 d .
Cl2 Cl 0.91906(4) 0.24948(7) 0.69383(9) 0.0185(3) Uani 1 1 d .
C12 C 0.66515(18) 0.2823(3) 0.0814(4) 0.0146(10) Uani 1 1 d .
C13 C 0.62763(18) 0.2172(3) 0.0543(4) 0.0183(11) Uani 1 1 d .
H13 H 0.6135 0.2134 0.1152 0.027 Uiso 1 1 calc R
H13A H 0.6433 0.1697 0.0480 0.027 Uiso 1 1 calc R
H13B H 0.6026 0.2278 -0.0174 0.027 Uiso 1 1 calc R
C14 C 0.64080(18) 0.3576(3) 0.0960(4) 0.0167(11) Uani 1 1 d .
H14 H 0.6259 0.3518 0.1552 0.025 Uiso 1 1 calc R
H14A H 0.6164 0.3708 0.0245 0.025 Uiso 1 1 calc R
H14B H 0.6648 0.3976 0.1175 0.025 Uiso 1 1 calc R
C15 C 0.68500(18) 0.2898(3) -0.0215(4) 0.0182(11) Uani 1 1 d .
H15 H 0.7096 0.3288 -0.0049 0.027 Uiso 1 1 calc R
H15A H 0.6589 0.3036 -0.0898 0.027 Uiso 1 1 calc R
H15B H 0.6987 0.2417 -0.0337 0.027 Uiso 1 1 calc R
C16 C 0.82404(18) 0.5056(3) 0.6700(4) 0.0154(10) Uani 1 1 d .
C17 C 0.7787(2) 0.5508(3) 0.6045(5) 0.0225(12) Uani 1 1 d .
H17 H 0.7760 0.5531 0.5242 0.034 Uiso 1 1 calc R
H17A H 0.7810 0.6018 0.6353 0.034 Uiso 1 1 calc R
H17B H 0.7505 0.5259 0.6128 0.034 Uiso 1 1 calc R
C18 C 0.8267(2) 0.4988(3) 0.7974(4) 0.0255(12) Uani 1 1 d .
H18 H 0.8318 0.5486 0.8325 0.038 Uiso 1 1 calc R
H18A H 0.8531 0.4656 0.8373 0.038 Uiso 1 1 calc R
H18B H 0.7967 0.4778 0.8018 0.038 Uiso 1 1 calc R
C19 C 0.8701(2) 0.5501(3) 0.6641(5) 0.0257(13) Uani 1 1 d .
H19 H 0.8989 0.5236 0.7094 0.038 Uiso 1 1 calc R
H19A H 0.8700 0.6010 0.6941 0.038 Uiso 1 1 calc R
H19B H 0.8696 0.5530 0.5854 0.038 Uiso 1 1 calc R
Rh1 Rh 0.893995(13) 0.14149(2) 0.47649(3) 0.01172(14) Uani 1 1 d .
I1 I 0.853272(11) 0.046612(17) 0.59531(2) 0.01642(14) Uani 1 1 d .
C20 C 0.94262(18) 0.0520(3) 0.4452(4) 0.0161(11) Uani 1 1 d .
H20 H 0.9171 0.0175 0.4352 0.019 Uiso 1 1 calc R
C21 C 0.9587(2) 0.0710(3) 0.3410(4) 0.0192(11) Uani 1 1 d .
H21 H 0.9555 0.0256 0.2933 0.023 Uiso 1 1 calc R
H21A H 0.9928 0.0855 0.3677 0.023 Uiso 1 1 calc R
C22 C 0.92875(19) 0.1364(3) 0.2681(4) 0.0190(11) Uani 1 1 d .
H22 H 0.9485 0.1626 0.2288 0.023 Uiso 1 1 calc R
H22A H 0.9008 0.1147 0.2095 0.023 Uiso 1 1 calc R
C23 C 0.91126(17) 0.1939(3) 0.3375(4) 0.0148(10) Uani 1 1 d .
H23 H 0.8788 0.2088 0.3094 0.018 Uiso 1 1 calc R
C24 C 0.94037(19) 0.2272(3) 0.4423(4) 0.0183(11) Uani 1 1 d .
H24 H 0.9259 0.2618 0.4791 0.022 Uiso 1 1 calc R
C25 C 0.99392(18) 0.2095(3) 0.4978(4) 0.0201(11) Uani 1 1 d .
H25 H 1.0101 0.2547 0.5384 0.024 Uiso 1 1 calc R
H25A H 1.0080 0.1979 0.4376 0.024 Uiso 1 1 calc R
C26 C 1.00385(18) 0.1416(3) 0.5834(4) 0.0208(11) Uani 1 1 d .
H26 H 1.0341 0.1170 0.5852 0.025 Uiso 1 1 calc R
H26A H 1.0079 0.1611 0.6602 0.025 Uiso 1 1 calc R
C27 C 0.96372(17) 0.0830(3) 0.5525(4) 0.0193(11) Uani 1 1 d .
H27 H 0.9523 0.0663 0.6114 0.023 Uiso 1 1 calc R

loop_
_atom_site_aniso_label
_atom_site_aniso_U_11
_atom_site_aniso_U_22
_atom_site_aniso_U_33
_atom_site_aniso_U_23
_atom_site_aniso_U_13
_atom_site_aniso_U_12
C1 0.019(3) 0.008(2) 0.016(2) -0.0012(18) 0.009(2) 0.0013(19)
C2 0.016(3) 0.015(2) 0.009(2) -0.0020(18) 0.0018(19) 0.0006(19)
C3 0.001(2) 0.019(2) 0.013(2) 0.0006(18) 0.0048(17) -0.0015(17)
C4 0.015(3) 0.013(2) 0.014(2) 0.0019(18) 0.0017(19) 0.0058(19)
C5 0.018(3) 0.012(2) 0.011(2) 0.0013(18) 0.0069(19) -0.0001(19)
C6 0.015(3) 0.017(2) 0.006(2) 0.0025(18) -0.0006(18) 0.0024(19)
C7 0.022(3) 0.010(2) 0.010(2) 0.0047(18) 0.0051(19) 0.0031(19)
C8 0.011(2) 0.016(2) 0.014(2) 0.0039(18) 0.0060(19) 0.0001(19)
C9 0.014(3) 0.020(3) 0.010(2) 0.0001(19) -0.0011(19) 0.000(2)
C10 0.004(2) 0.025(3) 0.010(2) 0.0011(19) -0.0003(17) 0.0022(19)
N1 0.015(2) 0.0115(19) 0.0055(18) -0.0017(14) -0.0010(15) -0.0026(16)
C11 0.019(3) 0.015(2) 0.006(2) 0.0049(17) 0.0021(18) 0.0007(19)
N2 0.011(2) 0.013(2) 0.0088(19) 0.0006(15) 0.0000(15) 0.0023(15)
Cl1 0.0172(6) 0.0135(6) 0.0157(6) -0.0025(4) 0.0024(5) 0.0031(4)
Cl2 0.0173(7) 0.0216(6) 0.0120(6) -0.0006(4) -0.0017(5) 0.0076(5)
C12 0.019(3) 0.017(2) 0.006(2) 0.0020(18) 0.0004(19) 0.007(2)
C13 0.017(3) 0.021(3) 0.014(2) -0.0026(19) 0.001(2) 0.000(2)
C14 0.010(3) 0.021(3) 0.016(2) 0.0024(19) 0.001(2) 0.0058(19)
C15 0.017(3) 0.021(3) 0.014(2) 0.0024(19) 0.002(2) 0.000(2)
C16 0.016(3) 0.014(2) 0.016(2) -0.0011(19) 0.005(2) 0.0003(19)
C17 0.024(3) 0.016(3) 0.025(3) -0.003(2) 0.006(2) 0.006(2)
C18 0.039(4) 0.024(3) 0.015(3) -0.005(2) 0.010(2) -0.002(2)
C19 0.029(3) 0.014(3) 0.034(3) 0.001(2) 0.009(3) -0.005(2)
Rh1 0.0106(2) 0.0132(2) 0.0107(2) 0.00075(13) 0.00238(16) 0.00230(14)
I1 0.0174(2) 0.0163(2) 0.0168(2) 0.00253(11) 0.00722(15) 0.00167(11)
C20 0.015(3) 0.018(3) 0.016(2) 0.0004(19) 0.006(2) 0.0050(19)
C21 0.023(3) 0.021(3) 0.015(2) -0.004(2) 0.008(2) 0.003(2)
C22 0.019(3) 0.025(3) 0.016(3) -0.002(2) 0.009(2) 0.000(2)
C23 0.007(2) 0.021(3) 0.017(2) 0.0028(19) 0.0044(19) -0.0011(18)
C24 0.024(3) 0.017(3) 0.016(2) 0.0004(19) 0.009(2) -0.004(2)
C25 0.012(3) 0.028(3) 0.020(3) -0.005(2) 0.006(2) -0.002(2)
C26 0.009(3) 0.032(3) 0.019(3) -0.002(2) 0.003(2) 0.003(2)
C27 0.009(3) 0.027(3) 0.020(3) 0.003(2) 0.003(2) 0.009(2)

loop_
_atom_type_symbol
_atom_type_description
_atom_type_scat_dispersion_real
_atom_type_scat_dispersion_imag
_atom_type_scat_source
C C 0.0033 0.0016 'International Tables Vol C Tables 4.2.6.8 and 6.1.1.4'
H H 0.0000 0.0000 'International Tables Vol C Tables 4.2.6.8 and 6.1.1.4'
N N 0.0061 0.0033 'International Tables Vol C Tables 4.2.6.8 and 6.1.1.4'
Cl Cl 0.1484 0.1585 'International Tables Vol C Tables 4.2.6.8 and 6.1.1.4'
Rh Rh -1.1178 0.9187 'International Tables Vol C Tables 4.2.6.8 and 6.1.1.4'
I I -0.4742 1.8119 'International Tables Vol C Tables 4.2.6.8 and 6.1.1.4'

loop_
_geom_angle_atom_site_label_1
_geom_angle_atom_site_label_2
_geom_angle_atom_site_label_3
_geom_angle
C2 C1 N2 120.3(4)
C2 C1 Cl1 121.4(4)
N2 C1 Cl1 118.3(3)
C1 C2 C3 123.9(4)
C1 C2 H2 118.1
C3 C2 H2 118.1
C4 C3 C2 116.5(4)
C4 C3 C12 124.9(4)
C2 C3 C12 118.6(4)
C3 C4 C5 120.8(4)
C3 C4 H4 119.6
C5 C4 H4 119.6
C6 C5 C4 133.1(4)
C6 C5 N2 105.0(4)
C4 C5 N2 121.5(4)
C5 C6 C7 133.0(4)
C5 C6 N1 105.6(4)
C7 C6 N1 121.1(4)
C8 C7 C6 121.0(4)
C8 C7 H7 119.5
C6 C7 H7 119.5
C7 C8 C9 117.0(4)
C7 C8 C16 124.8(4)
C9 C8 C16 118.2(4)
C10 C9 C8 122.6(4)
C10 C9 H9 118.7
C8 C9 H9 118.7
C9 C10 N1 120.9(4)
C9 C10 Cl2 120.9(4)
N1 C10 Cl2 118.1(3)
C11 N1 C6 114.2(4)
C11 N1 C10 128.5(4)
C6 N1 C10 117.2(4)
N1 C11 N2 100.9(4)
N1 C11 Rh1 130.1(3)
N2 C11 Rh1 128.7(3)
C11 N2 C1 129.1(4)
C11 N2 C5 114.2(4)
C1 N2 C5 116.7(4)
C14 C12 C3 111.7(4)
C14 C12 C13 109.8(4)
C3 C12 C13 110.5(4)
C14 C12 C15 109.2(4)
C3 C12 C15 107.5(4)
C13 C12 C15 108.1(4)
C12 C13 H13 109.5
C12 C13 H13A 109.5
H13 C13 H13A 109.5
C12 C13 H13B 109.5
H13 C13 H13B 109.5
H13A C13 H13B 109.5
C12 C14 H14 109.5
C12 C14 H14A 109.5
H14 C14 H14A 109.5
C12 C14 H14B 109.5
H14 C14 H14B 109.5
H14A C14 H14B 109.5
C12 C15 H15 109.5
C12 C15 H15A 109.5
H15 C15 H15A 109.5
C12 C15 H15B 109.5
H15 C15 H15B 109.5
H15A C15 H15B 109.5
C17 C16 C8 111.8(4)
C17 C16 C18 109.0(4)
C8 C16 C18 110.6(4)
C17 C16 C19 109.0(4)
C8 C16 C19 107.8(4)
C18 C16 C19 108.5(4)
C16 C17 H17 109.5
C16 C17 H17A 109.5
H17 C17 H17A 109.5
C16 C17 H17B 109.5
H17 C17 H17B 109.5
H17A C17 H17B 109.5
C16 C18 H18 109.5
C16 C18 H18A 109.5
H18 C18 H18A 109.5
C16 C18 H18B 109.5
H18 C18 H18B 109.5
H18A C18 H18B 109.5
C16 C19 H19 109.5
C16 C19 H19A 109.5
H19 C19 H19A 109.5
C16 C19 H19B 109.5
H19 C19 H19B 109.5
H19A C19 H19B 109.5
C11 Rh1 C23 90.29(18)
C11 Rh1 C24 92.39(19)
C23 Rh1 C24 38.69(17)
C11 Rh1 C27 159.82(18)
C23 Rh1 C27 96.76(19)
C24 Rh1 C27 81.67(19)
C11 Rh1 C20 163.76(17)
C23 Rh1 C20 80.74(18)
C24 Rh1 C20 89.02(19)
C27 Rh1 C20 36.18(18)
C11 Rh1 I1 89.93(13)
C23 Rh1 I1 161.07(13)
C24 Rh1 I1 160.15(13)
C27 Rh1 I1 89.43(14)
C20 Rh1 I1 94.22(13)
C27 C20 C21 123.5(5)
C27 C20 Rh1 70.8(3)
C21 C20 Rh1 111.9(3)
C27 C20 H20 118.3
C21 C20 H20 118.3
Rh1 C20 H20 87.4
C20 C21 C22 112.3(4)
C20 C21 H21 109.2
C22 C21 H21 109.2
C20 C21 H21A 109.2
C22 C21 H21A 109.2
H21 C21 H21A 107.9
C23 C22 C21 113.5(4)
C23 C22 H22 108.9
C21 C22 H22 108.9
C23 C22 H22A 108.9
C21 C22 H22A 108.9
H22 C22 H22A 107.7
C24 C23 C22 125.0(4)
C24 C23 Rh1 71.2(3)
C22 C23 Rh1 111.9(3)
C24 C23 H23 117.5
C22 C23 H23 117.5
Rh1 C23 H23 86.9
C23 C24 C25 123.5(4)
C23 C24 Rh1 70.1(3)
C25 C24 Rh1 112.9(3)
C23 C24 H24 118.2
C25 C24 H24 118.2
Rh1 C24 H24 87.1
C24 C25 C26 113.7(4)
C24 C25 H25 108.8
C26 C25 H25 108.8
C24 C25 H25A 108.8
C26 C25 H25A 108.8
H25 C25 H25A 107.7
C27 C26 C25 112.9(4)
C27 C26 H26 109.0
C25 C26 H26 109.0
C27 C26 H26A 109.0
C25 C26 H26A 109.0
H26 C26 H26A 107.8
C20 C27 C26 125.6(5)
C20 C27 Rh1 73.0(3)
C26 C27 Rh1 109.0(3)
C20 C27 H27 117.2
C26 C27 H27 117.2
Rh1 C27 H27 87.9

loop_
_geom_bond_atom_site_label_1
_geom_bond_atom_site_label_2
_geom_bond_distance
C1 C2 1.335(6)
C1 N2 1.412(6)
C1 Cl1 1.718(5)
C2 C3 1.441(6)
C2 H2 0.9300
C3 C4 1.361(6)
C3 C12 1.532(6)
C4 C5 1.413(6)
C4 H4 0.9300
C5 C6 1.383(6)
C5 N2 1.418(6)
C6 C7 1.412(6)
C6 N1 1.415(6)
C7 C8 1.367(6)
C7 H7 0.9300
C8 C9 1.449(6)
C8 C16 1.531(6)
C9 C10 1.339(7)
C9 H9 0.9300
C10 N1 1.417(6)
C10 Cl2 1.712(5)
N1 C11 1.377(6)
C11 N2 1.387(6)
C11 Rh1 2.029(5)
C12 C14 1.528(6)
C12 C13 1.533(7)
C12 C15 1.548(6)
C13 H13 0.9600
C13 H13A 0.9600
C13 H13B 0.9600
C14 H14 0.9600
C14 H14A 0.9600
C14 H14B 0.9600
C15 H15 0.9600
C15 H15A 0.9600
C15 H15B 0.9600
C16 C17 1.522(7)
C16 C18 1.539(6)
C16 C19 1.567(7)
C17 H17 0.9600
C17 H17A 0.9600
C17 H17B 0.9600
C18 H18 0.9600
C18 H18A 0.9600
C18 H18B 0.9600
C19 H19 0.9600
C19 H19A 0.9600
C19 H19B 0.9600
Rh1 C23 2.126(5)
Rh1 C24 2.140(5)
Rh1 C27 2.189(5)
Rh1 C20 2.217(5)
Rh1 I1 2.7093(5)
C20 C27 1.369(7)
C20 C21 1.526(7)
C20 H20 0.9300
C21 C22 1.534(7)
C21 H21 0.9700
C21 H21A 0.9700
C22 C23 1.503(7)
C22 H22 0.9700
C22 H22A 0.9700
C23 C24 1.413(6)
C23 H23 0.9300
C24 C25 1.515(7)
C24 H24 0.9300
C25 C26 1.544(7)
C25 H25 0.9700
C25 H25A 0.9700
C26 C27 1.504(7)
C26 H26 0.9700
C26 H26A 0.9700
C27 H27 0.9300

loop_
_geom_torsion_atom_site_label_1
_geom_torsion_atom_site_label_2
_geom_torsion_atom_site_label_3
_geom_torsion_atom_site_label_4
_geom_torsion
N2 C1 C2 C3 -0.7(7)
Cl1 C1 C2 C3 179.6(4)
C1 C2 C3 C4 -3.7(7)
C1 C2 C3 C12 173.9(5)
C2 C3 C4 C5 3.6(7)
C12 C3 C4 C5 -173.9(4)
C3 C4 C5 C6 172.8(5)
C3 C4 C5 N2 0.7(7)
C4 C5 C6 C7 0.9(9)
N2 C5 C6 C7 173.9(5)
C4 C5 C6 N1 -173.5(5)
N2 C5 C6 N1 -0.4(5)
C5 C6 C7 C8 -173.2(5)
N1 C6 C7 C8 0.4(7)
C6 C7 C8 C9 -3.1(7)
C6 C7 C8 C16 174.6(4)
C7 C8 C9 C10 1.7(7)
C16 C8 C9 C10 -176.1(4)
C8 C9 C10 N1 2.5(7)
C8 C9 C10 Cl2 -175.0(4)
C5 C6 N1 C11 2.0(5)
C7 C6 N1 C11 -173.2(4)
C5 C6 N1 C10 178.8(4)
C7 C6 N1 C10 3.6(6)
C9 C10 N1 C11 171.3(5)
Cl2 C10 N1 C11 -11.2(6)
C9 C10 N1 C6 -5.0(6)
Cl2 C10 N1 C6 172.5(3)
C6 N1 C11 N2 -2.5(5)
C10 N1 C11 N2 -178.9(4)
C6 N1 C11 Rh1 171.8(3)
C10 N1 C11 Rh1 -4.6(7)
N1 C11 N2 C1 179.8(4)
Rh1 C11 N2 C1 5.3(7)
N1 C11 N2 C5 2.2(5)
Rh1 C11 N2 C5 -172.2(3)
C2 C1 N2 C11 -172.6(5)
Cl1 C1 N2 C11 7.2(7)
C2 C1 N2 C5 4.9(6)
Cl1 C1 N2 C5 -175.3(3)
C6 C5 N2 C11 -1.2(5)
C4 C5 N2 C11 172.9(4)
C6 C5 N2 C1 -179.0(4)
C4 C5 N2 C1 -5.0(6)
C4 C3 C12 C14 -2.5(6)
C2 C3 C12 C14 -180.0(4)
C4 C3 C12 C13 -125.1(5)
C2 C3 C12 C13 57.5(5)
C4 C3 C12 C15 117.2(5)
C2 C3 C12 C15 -60.2(5)
C7 C8 C16 C17 0.6(7)
C9 C8 C16 C17 178.2(4)
C7 C8 C16 C18 122.3(5)
C9 C8 C16 C18 -60.1(6)
C7 C8 C16 C19 -119.2(5)
C9 C8 C16 C19 58.4(5)
N1 C11 Rh1 C23 -103.0(4)
N2 C11 Rh1 C23 69.9(4)
N1 C11 Rh1 C24 -64.4(4)
N2 C11 Rh1 C24 108.5(4)
N1 C11 Rh1 C27 7.7(8)
N2 C11 Rh1 C27 -179.3(4)
N1 C11 Rh1 C20 -159.1(5)
N2 C11 Rh1 C20 13.8(9)
N1 C11 Rh1 I1 95.9(4)
N2 C11 Rh1 I1 -91.2(4)
C11 Rh1 C20 C27 172.4(6)
C23 Rh1 C20 C27 115.1(3)
C24 Rh1 C20 C27 77.2(3)
I1 Rh1 C20 C27 -83.2(3)
C11 Rh1 C20 C21 53.1(8)
C23 Rh1 C20 C21 -4.2(3)
C24 Rh1 C20 C21 -42.1(4)
C27 Rh1 C20 C21 -119.3(5)
I1 Rh1 C20 C21 157.5(3)
C27 C20 C21 C22 -93.8(6)
Rh1 C20 C21 C22 -13.0(5)
C20 C21 C22 C23 31.3(6)
C21 C22 C23 C24 46.9(7)
C21 C22 C23 Rh1 -34.9(5)
C11 Rh1 C23 C24 93.5(3)
C27 Rh1 C23 C24 -67.6(3)
C20 Rh1 C23 C24 -100.1(3)
I1 Rh1 C23 C24 -175.9(3)
C11 Rh1 C23 C22 -145.5(3)
C24 Rh1 C23 C22 121.1(5)
C27 Rh1 C23 C22 53.5(4)
C20 Rh1 C23 C22 20.9(3)
I1 Rh1 C23 C22 -54.8(6)
C22 C23 C24 C25 0.8(7)
Rh1 C23 C24 C25 104.8(4)
C22 C23 C24 Rh1 -104.0(5)
C11 Rh1 C24 C23 -87.5(3)
C27 Rh1 C24 C23 111.9(3)
C20 Rh1 C24 C23 76.3(3)
I1 Rh1 C24 C23 176.1(3)
C11 Rh1 C24 C25 153.5(3)
C23 Rh1 C24 C25 -119.0(5)
C27 Rh1 C24 C25 -7.1(3)
C20 Rh1 C24 C25 -42.7(4)
I1 Rh1 C24 C25 57.1(6)
C23 C24 C25 C26 -90.4(6)
Rh1 C24 C25 C26 -9.8(5)
C24 C25 C26 C27 30.0(6)
C21 C20 C27 C26 2.5(7)
Rh1 C20 C27 C26 -101.5(5)
C21 C20 C27 Rh1 104.0(4)
C25 C26 C27 C20 47.9(7)
C25 C26 C27 Rh1 -34.5(5)
C11 Rh1 C27 C20 -173.8(5)
C23 Rh1 C27 C20 -64.1(3)
C24 Rh1 C27 C20 -99.8(3)
I1 Rh1 C27 C20 98.0(3)
C11 Rh1 C27 C26 -51.3(7)
C23 Rh1 C27 C26 58.4(4)
C24 Rh1 C27 C26 22.7(3)
C20 Rh1 C27 C26 122.5(5)
I1 Rh1 C27 C26 -139.5(3)

loop_
_platon_squeeze_void_nr
_platon_squeeze_void_average_x
_platon_squeeze_void_average_y
_platon_squeeze_void_average_z
_platon_squeeze_void_volume
_platon_squeeze_void_count_electrons
1 0.000 0.500 -0.022 442.2 52.1
2 0.500 0.000 0.053 442.2 52.1
